data_4312747
loop_
_publ_author_name
'Pierre Mobian'
'Jean-Marc Kern'
'Jean-Pierre Sauvage'

_publ_section_title
;
 A [2]Catenane Constructed around a Rhodium(III) Center Used as a Template
;
_journal_name_full 'Inorganic Chemistry'
_journal_page_first 8633
_journal_page_last 8637
_journal_paper_doi 10.1021/ic030181g
_journal_volume 42
_journal_year 2003
_chemical_formula_moiety 'C158 H165 F36 N21 O13 P6 Rh2'
_chemical_formula_sum 'C158 H165 F36 N21 O13 P6 Rh2'
_chemical_formula_weight 3641.81
_chemical_name_systematic ' ?'
_space_group_IT_number 2
_symmetry_cell_setting triclinic
_symmetry_space_group_name_Hall '-P 1'
_symmetry_space_group_name_H-M 'P -1'
_cell_angle_alpha 76.478(5)
_cell_angle_beta 88.744(5)
_cell_angle_gamma 73.413(5)
_cell_formula_units_Z 1
_cell_length_a 11.2169(2)
_cell_length_b 17.3198(3)
_cell_length_c 24.4733(4)
_cell_measurement_reflns_used 20592
_cell_measurement_temperature 173
_cell_measurement_theta_max 27.8
_cell_measurement_theta_min 1.4
_cell_volume 4425.2(2)
_computing_publication_material CIFGEN_IN_OpenMoleN_(_1997)
_computing_structure_refinement LSFM_OpenMoleN_(_1997)
_computing_structure_solution Direct_methods_(SIR,_Burla_et_al.,_1989)
_diffrn_ambient_temperature 173
_diffrn_measurement_details
;
     20592 reflections were collected using program Collect
    ("Collect" Data collection software, Nonius B.V., 1998)
    The conditions were as follow : crystal to detector distance =  36. mm.
    Scan angle =  1.9 deg 1 scans of   50 sec per frame.
    Data collection was divided into  2 set(s)
    with the following starting angles and number of frames :

    Set 1 Theta =    6.80 Omega =    0.00 Kappa =    0.00  140 frames
    Set 2 Theta =   -4.70 Kappa = -166.00 Phi   =    0.00   37 frames
    Friedel pairs were averaged. Internal R = 0.05
;
_diffrn_measurement_device_type KappaCCD
_diffrn_measurement_method '\p scans'
_diffrn_radiation_monochromator graphite
_diffrn_radiation_type Mo-K\a
_diffrn_radiation_wavelength 0.71073
_diffrn_reflns_av_R_equivalents 0.050
_diffrn_reflns_av_sigmaI/netI 0.333
_diffrn_reflns_limit_h_max 14
_diffrn_reflns_limit_h_min 0
_diffrn_reflns_limit_k_max 22
_diffrn_reflns_limit_k_min -21
_diffrn_reflns_limit_l_max 32
_diffrn_reflns_limit_l_min -32
_diffrn_reflns_number 20592
_diffrn_reflns_theta_max 27.85
_diffrn_reflns_theta_min 2.5
_diffrn_source xray_tube
_diffrn_standards_decay_% 0
_exptl_absorpt_coefficient_mu 0.340
_exptl_absorpt_correction_T_max 0.980
_exptl_absorpt_correction_T_min 0.934
_exptl_absorpt_correction_type refdelf_(Walker_&_Stuart,_1983)
_exptl_crystal_colour yellow
_exptl_crystal_density_diffrn 1.37
_exptl_crystal_density_method none
_exptl_crystal_description prism
_exptl_crystal_F_000 1868
_exptl_crystal_size_max 0.20
_exptl_crystal_size_mid 0.08
_exptl_crystal_size_min 0.06
_refine_diff_density_max 0.745
_refine_diff_density_min -0.142
_refine_ls_extinction_method none
_refine_ls_goodness_of_fit_all 4.848
_refine_ls_goodness_of_fit_ref 1.227
_refine_ls_hydrogen_treatment noref
_refine_ls_matrix_type full
_refine_ls_number_constraints 6
_refine_ls_number_parameters 1022
_refine_ls_number_reflns 12593
_refine_ls_number_restraints 3
_refine_ls_R_factor_all 0.117
_refine_ls_R_factor_gt 0.070
_refine_ls_shift/esd_mean 0.000
_refine_ls_shift/su_max 0.022
_refine_ls_structure_factor_coef F
_refine_ls_weighting_scheme sigma
_refine_ls_wR_factor_all 0.281
_refine_ls_wR_factor_ref 0.090
_reflns_number_gt 12593
_reflns_number_total 20592
_reflns_threshold_expression >3.0\s(I)
_cod_data_source_file ic030181g.cif
_cod_data_source_block st1095
_cod_original_cell_volume 4425.2(1)
_cod_database_code 4312747

loop_
_symmetry_equiv_pos_as_xyz
x,y,z
-x,-y,-z

loop_
_atom_site_aniso_label
_atom_site_aniso_U_11
_atom_site_aniso_U_22
_atom_site_aniso_U_33
_atom_site_aniso_U_12
_atom_site_aniso_U_13
_atom_site_aniso_U_23
_atom_site_aniso_type_symbol
RH 0.0250(2) 0.0198(2) 0.0152(2) -0.0003(1) 0.0005(1) -0.0029(1) Rh
N1 0.026(2) 0.021(2) 0.022(2) 0.001(2) -0.001(2) -0.005(2) N
C1 0.039(3) 0.027(2) 0.021(2) -0.005(2) 0.001(2) -0.005(2) C
C2 0.030(3) 0.031(3) 0.024(3) -0.001(2) -0.003(2) -0.005(2) C
C3 0.027(3) 0.028(2) 0.027(3) -0.001(2) -0.003(2) -0.006(2) C
C4 0.029(3) 0.025(2) 0.024(2) -0.003(2) 0.001(2) -0.007(2) C
C5 0.027(3) 0.024(2) 0.019(2) -0.003(2) 0.001(2) -0.005(2) C
C6 0.026(3) 0.020(2) 0.022(2) 0.001(2) -0.000(2) -0.004(2) C
N2 0.024(2) 0.024(2) 0.018(2) -0.001(2) -0.001(2) -0.005(2) N
C7 0.027(3) 0.026(2) 0.020(2) -0.002(2) -0.002(2) -0.003(2) C
C8 0.034(3) 0.031(3) 0.018(2) -0.005(2) -0.000(2) -0.005(2) C
C9 0.034(3) 0.037(3) 0.017(2) -0.004(2) 0.004(2) -0.006(2) C
C10 0.029(3) 0.024(2) 0.023(2) -0.001(2) 0.002(2) -0.005(2) C
C11 0.034(3) 0.038(3) 0.023(3) -0.002(3) 0.003(2) -0.008(2) C
C12 0.029(3) 0.033(3) 0.030(3) -0.001(2) 0.006(2) -0.009(2) C
C13 0.024(3) 0.043(3) 0.030(3) 0.001(2) -0.004(2) -0.007(2) C
C14 0.042(4) 0.040(3) 0.032(3) 0.006(3) 0.004(3) -0.005(3) C
C15 0.041(3) 0.029(3) 0.029(3) 0.010(3) 0.002(3) -0.004(2) C
C16 0.047(4) 0.037(3) 0.030(3) 0.002(3) -0.001(3) -0.008(2) C
C17 0.055(4) 0.031(3) 0.020(3) 0.005(3) 0.001(3) -0.004(2) C
C18 0.047(4) 0.022(2) 0.028(3) 0.005(3) 0.000(3) -0.004(2) C
C19 0.050(4) 0.031(3) 0.031(3) 0.001(3) -0.003(3) -0.008(2) C
C20 0.055(4) 0.035(3) 0.021(3) 0.006(3) 0.001(3) -0.004(2) C
C21 0.065(4) 0.024(3) 0.030(3) 0.001(3) 0.005(3) -0.001(2) C
C22 0.060(4) 0.022(2) 0.029(3) -0.009(3) 0.002(3) -0.005(2) C
C23 0.039(3) 0.024(2) 0.028(3) -0.006(2) 0.002(2) -0.005(2) C
C24 0.043(3) 0.028(2) 0.028(3) -0.004(2) -0.003(3) -0.010(2) C
C25 0.038(3) 0.030(2) 0.019(2) -0.008(2) -0.004(2) -0.005(2) C
N3 0.032(2) 0.023(2) 0.018(2) -0.002(2) -0.000(2) -0.004(2) N
C26 0.028(3) 0.023(2) 0.018(2) -0.001(2) 0.003(2) -0.002(2) C
C27 0.037(3) 0.026(2) 0.024(3) -0.005(2) 0.003(2) -0.004(2) C
C28 0.052(4) 0.026(3) 0.023(3) -0.006(3) -0.001(3) 0.001(2) C
C29 0.057(4) 0.028(3) 0.020(3) -0.004(3) 0.004(3) -0.001(2) C
C30 0.037(3) 0.030(3) 0.018(2) -0.003(2) 0.004(2) -0.006(2) C
C31 0.055(4) 0.033(3) 0.018(2) -0.007(3) 0.003(3) -0.005(2) C
C32 0.049(4) 0.031(3) 0.021(3) -0.003(3) 0.004(3) -0.007(2) C
C33 0.037(3) 0.025(2) 0.021(2) -0.000(2) 0.001(2) -0.006(2) C
N4 0.028(2) 0.024(2) 0.018(2) 0.001(2) -0.000(2) -0.005(2) N
C34 0.033(3) 0.021(2) 0.019(2) -0.001(2) -0.001(2) -0.000(2) C
C35 0.034(3) 0.040(3) 0.018(2) -0.001(3) -0.001(2) -0.005(2) C
C36 0.031(3) 0.058(4) 0.025(3) -0.001(3) 0.002(3) -0.006(3) C
C37 0.043(4) 0.061(4) 0.020(3) -0.004(3) 0.001(3) -0.002(3) C
C38 0.037(3) 0.053(3) 0.023(3) 0.006(3) -0.007(3) -0.009(3) C
C39 0.030(3) 0.045(3) 0.029(3) -0.000(3) 0.002(2) -0.013(2) C
C40 0.035(3) 0.036(3) 0.022(3) -0.001(2) 0.001(2) -0.007(2) C
O1 0.039(2) 0.070(3) 0.023(2) 0.015(2) -0.007(2) -0.004(2) O
C41 0.033(3) 0.064(4) 0.031(3) 0.011(3) -0.012(3) -0.011(3) C
C42 0.049(4) 0.050(4) 0.036(3) 0.005(3) -0.006(3) -0.006(3) C
O2 0.059(3) 0.042(2) 0.029(2) 0.001(2) -0.005(2) -0.011(2) O
C43 0.056(4) 0.043(3) 0.042(3) -0.005(3) -0.003(3) -0.013(3) C
C44 0.077(5) 0.048(4) 0.038(3) -0.001(4) -0.007(4) -0.016(3) C
O3 0.067(3) 0.054(2) 0.043(2) 0.005(2) -0.009(2) -0.023(2) O
C45 0.055(4) 0.055(4) 0.048(4) 0.013(4) -0.011(3) -0.020(3) C
C46 0.075(5) 0.041(3) 0.044(4) 0.011(4) -0.014(4) -0.016(3) C
O4 0.075(3) 0.046(2) 0.040(2) 0.007(2) -0.015(2) -0.019(2) O
C47 0.064(5) 0.065(4) 0.039(3) 0.017(4) -0.013(3) -0.025(3) C
C48 0.065(5) 0.061(4) 0.039(3) 0.019(4) -0.012(3) -0.022(3) C
O5 0.059(3) 0.053(2) 0.032(2) 0.014(2) -0.010(2) -0.017(2) O
C49 0.082(6) 0.048(3) 0.039(3) 0.010(4) -0.004(4) -0.023(3) C
C50 0.092(6) 0.030(3) 0.031(3) 0.009(3) -0.011(4) -0.012(2) C
O6 0.094(4) 0.037(2) 0.030(2) 0.008(2) 0.006(2) -0.016(2) O
C51 0.070(5) 0.031(3) 0.022(3) 0.004(3) -0.002(3) -0.011(2) C
C52 0.064(4) 0.029(3) 0.025(3) -0.004(3) -0.001(3) -0.006(2) C
C53 0.057(4) 0.032(3) 0.023(3) -0.002(3) 0.003(3) -0.007(2) C
C54 0.054(4) 0.032(3) 0.020(3) -0.001(3) 0.002(3) -0.009(2) C
C55 0.074(5) 0.033(3) 0.029(3) -0.007(3) 0.013(3) -0.008(2) C
C56 0.077(5) 0.049(3) 0.027(3) -0.005(4) 0.017(3) -0.016(3) C
N5 0.026(2) 0.023(2) 0.021(2) -0.001(2) 0.000(2) -0.004(2) N
C57 0.031(3) 0.031(3) 0.035(3) -0.004(2) 0.000(3) -0.007(2) C
C58 0.036(3) 0.034(3) 0.055(4) -0.013(2) 0.003(3) -0.009(3) C
C59 0.048(4) 0.026(3) 0.045(3) -0.012(2) 0.002(3) -0.005(2) C
C60 0.037(3) 0.023(2) 0.040(3) 0.001(2) 0.001(3) -0.006(2) C
C61 0.029(3) 0.026(2) 0.020(2) -0.003(2) 0.002(2) -0.006(2) C
C62 0.061(5) 0.028(3) 0.099(6) -0.007(3) -0.002(5) -0.008(4) C
C63 0.032(3) 0.024(2) 0.019(2) -0.001(2) 0.001(2) -0.004(2) C
N6 0.030(2) 0.025(2) 0.016(2) -0.002(2) 0.002(2) -0.003(2) N
C64 0.037(3) 0.033(3) 0.034(3) -0.012(2) 0.003(3) -0.007(2) C
C65 0.030(3) 0.046(3) 0.046(4) -0.014(2) 0.001(3) -0.007(3) C
C66 0.028(3) 0.046(3) 0.037(3) -0.003(3) 0.003(3) -0.011(3) C
C67 0.030(3) 0.030(3) 0.035(3) 0.003(2) 0.004(3) -0.008(2) C
C68 0.028(3) 0.064(4) 0.076(5) -0.004(3) 0.011(4) -0.014(4) C
P1 0.0415(9) 0.0441(8) 0.0284(7) -0.0145(7) 0.0072(7) -0.0094(6) P
F1 0.081(3) 0.068(2) 0.056(2) -0.007(2) 0.011(2) -0.033(2) F
F2 0.098(3) 0.057(2) 0.065(2) -0.027(2) 0.039(2) -0.032(2) F
F3 0.085(3) 0.067(3) 0.038(2) -0.017(2) -0.005(2) 0.004(2) F
F4 0.099(3) 0.066(3) 0.041(2) -0.021(2) 0.010(2) 0.007(2) F
F5 0.062(2) 0.148(3) 0.055(2) -0.055(2) 0.023(2) -0.044(2) F
F6 0.044(2) 0.098(3) 0.065(3) -0.028(2) 0.006(2) -0.021(2) F
P2 0.075(1) 0.091(1) 0.042(1) -0.039(1) 0.0168(9) -0.0260(9) P
F7 0.117(4) 0.184(4) 0.123(3) -0.067(3) 0.055(3) -0.111(3) F
F8 0.104(4) 0.146(4) 0.058(3) -0.022(4) 0.029(3) -0.039(3) F
F9 0.235(6) 0.131(3) 0.054(3) -0.117(3) 0.020(4) -0.014(3) F
F10 0.329(6) 0.210(4) 0.176(4) -0.217(3) 0.165(4) -0.141(3) F
F11 0.139(5) 0.173(6) 0.044(3) -0.016(5) -0.018(3) 0.003(4) F
F12 0.109(5) 0.243(7) 0.115(4) 0.008(5) -0.037(4) -0.090(4) F
P3 0.057(2) 0.069(2) 0.108(3) -0.006(2) 0.019(2) -0.019(2) P
F13 0.087(4) 0.149(5) 0.144(5) -0.041(4) 0.041(4) -0.036(4) F
F14 0.080(4) 0.196(7) 0.131(5) -0.013(5) -0.009(4) -0.030(5) F
F15 0.176(7) 0.074(4) 0.192(7) -0.010(4) 0.032(6) -0.037(4) F
P7 0.244(4) 0.246(4) 0.051(3) -0.207(2) -0.023(3) 0.029(3) P
C69 0.140(7) 0.077(4) 0.088(6) -0.060(4) 0.042(5) -0.046(4) C
C70 0.094(8) 0.074(6) 0.17(1) -0.008(6) -0.029(8) -0.014(7) C
N7 0.212(9) 0.080(4) 0.062(5) -0.063(5) -0.003(6) -0.013(4) N
C71 0.112(7) 0.082(5) 0.076(5) -0.043(4) 0.005(5) -0.037(4) C
C72 0.151(9) 0.158(9) 0.063(6) -0.072(7) -0.017(7) 0.005(7) C
N8 0.142(8) 0.089(5) 0.104(6) -0.039(5) -0.012(6) -0.027(4) N

loop_
_atom_site_label
_atom_site_fract_x
_atom_site_fract_y
_atom_site_fract_z
_atom_site_U_iso_or_equiv
_atom_site_occupancy
_atom_site_thermal_displace_type
_atom_site_calc_flag
_atom_site_calc_attached_atom
_atom_site_type_symbol
RH 0.05207(4) 0.46704(3) 0.75424(2) 0.0196(2) 1.000 Uani ? ? Rh
N1 -0.1371(4) 0.5129(3) 0.7526(2) 0.023(2) 1.000 Uani ? ? N
C1 -0.2182(6) 0.5373(3) 0.7087(2) 0.028(3) 1.000 Uani ? ? C
C2 -0.3445(5) 0.5762(3) 0.7137(2) 0.028(3) 1.000 Uani ? ? C
C3 -0.3908(5) 0.5904(3) 0.7641(2) 0.027(3) 1.000 Uani ? ? C
C4 -0.3065(5) 0.5603(3) 0.8122(2) 0.026(3) 1.000 Uani ? ? C
C5 -0.1809(5) 0.5240(3) 0.8039(2) 0.023(2) 1.000 Uani ? ? C
C6 -0.0921(5) 0.4934(3) 0.8498(2) 0.022(2) 1.000 Uani ? ? C
N2 0.0292(4) 0.4625(3) 0.8376(2) 0.022(2) 1.000 Uani ? ? N
C7 0.1144(5) 0.4274(3) 0.8799(2) 0.024(2) 1.000 Uani ? ? C
C8 0.0862(5) 0.4208(3) 0.9368(2) 0.026(3) 1.000 Uani ? ? C
C9 -0.0362(6) 0.4547(4) 0.9485(2) 0.028(3) 1.000 Uani ? ? C
C10 -0.1280(5) 0.4931(3) 0.9048(2) 0.026(3) 1.000 Uani ? ? C
C11 -0.2570(6) 0.5300(4) 0.9127(2) 0.031(3) 1.000 Uani ? ? C
C12 -0.3409(6) 0.5633(4) 0.8682(2) 0.031(3) 1.000 Uani ? ? C
C13 -0.5240(5) 0.6386(4) 0.7671(2) 0.031(3) 1.000 Uani ? ? C
C14 -0.5378(6) 0.7269(4) 0.7745(3) 0.038(3) 1.000 Uani ? ? C
C15 -0.4573(6) 0.7705(4) 0.7370(2) 0.033(3) 1.000 Uani ? ? C
C16 -0.4583(6) 0.7783(4) 0.6786(3) 0.037(3) 1.000 Uani ? ? C
C17 -0.3766(7) 0.8132(4) 0.6453(2) 0.033(3) 1.000 Uani ? ? C
C18 -0.2923(6) 0.8439(3) 0.6678(2) 0.031(3) 1.000 Uani ? ? C
C19 -0.2954(6) 0.8398(4) 0.7259(3) 0.036(3) 1.000 Uani ? ? C
C20 -0.3751(7) 0.8041(4) 0.7585(2) 0.035(3) 1.000 Uani ? ? C
C21 -0.2029(7) 0.8795(4) 0.6310(3) 0.036(3) 1.000 Uani ? ? C
C22 -0.0670(7) 0.8530(3) 0.6557(3) 0.034(3) 1.000 Uani ? ? C
C23 -0.0187(6) 0.7614(3) 0.6796(2) 0.030(3) 1.000 Uani ? ? C
C24 -0.0008(6) 0.7299(3) 0.7367(2) 0.032(3) 1.000 Uani ? ? C
C25 0.0291(6) 0.6444(3) 0.7612(2) 0.028(3) 1.000 Uani ? ? C
N3 0.0434(4) 0.5896(3) 0.7298(2) 0.024(2) 1.000 Uani ? ? N
C26 0.0317(5) 0.6184(3) 0.6723(2) 0.023(2) 1.000 Uani ? ? C
C27 0.0048(6) 0.7025(3) 0.6454(2) 0.029(3) 1.000 Uani ? ? C
C28 0.0039(6) 0.7244(3) 0.5847(2) 0.031(3) 1.000 Uani ? ? C
C29 0.0318(6) 0.6653(4) 0.5548(2) 0.032(3) 1.000 Uani ? ? C
C30 0.0564(6) 0.5785(3) 0.5821(2) 0.027(3) 1.000 Uani ? ? C
C31 0.0893(6) 0.5132(4) 0.5544(2) 0.032(3) 1.000 Uani ? ? C
C32 0.1110(6) 0.4325(4) 0.5840(2) 0.032(3) 1.000 Uani ? ? C
C33 0.0954(6) 0.4181(3) 0.6426(2) 0.027(3) 1.000 Uani ? ? C
N4 0.0663(4) 0.4781(3) 0.6697(2) 0.023(2) 1.000 Uani ? ? N
C34 0.0505(5) 0.5583(3) 0.6403(2) 0.024(3) 1.000 Uani ? ? C
C35 0.1863(6) 0.3722(4) 0.9803(2) 0.029(3) 1.000 Uani ? ? C
C36 0.1577(6) 0.3256(4) 1.0307(3) 0.036(3) 1.000 Uani ? ? C
C37 0.2505(6) 0.2726(4) 1.0691(3) 0.038(3) 1.000 Uani ? ? C
C38 0.3753(6) 0.2645(4) 1.0574(2) 0.036(3) 1.000 Uani ? ? C
C39 0.4050(6) 0.3141(4) 1.0093(2) 0.034(3) 1.000 Uani ? ? C
C40 0.3107(6) 0.3665(4) 0.9711(2) 0.030(3) 1.000 Uani ? ? C
O1 0.4594(4) 0.2062(3) 1.0973(2) 0.040(2) 1.000 Uani ? ? O
C41 0.5875(6) 0.1790(5) 1.0848(3) 0.040(3) 1.000 Uani ? ? C
C42 0.6127(7) 0.1148(4) 1.0513(3) 0.045(4) 1.000 Uani ? ? C
O2 0.5687(5) 0.1532(3) 0.9943(2) 0.041(2) 1.000 Uani ? ? O
C43 0.5757(7) 0.0965(4) 0.9608(3) 0.046(4) 1.000 Uani ? ? C
C44 0.5246(8) 0.1469(4) 0.9028(3) 0.052(4) 1.000 Uani ? ? C
O3 0.4873(5) 0.1001(3) 0.8697(2) 0.054(3) 1.000 Uani ? ? O
C45 0.5857(7) 0.0461(5) 0.8470(3) 0.053(4) 1.000 Uani ? ? C
C46 0.5308(8) 0.0239(4) 0.7993(3) 0.051(4) 1.000 Uani ? ? C
O4 0.4879(5) 0.0964(3) 0.7557(2) 0.052(3) 1.000 Uani ? ? O
C47 0.4073(8) 0.0920(5) 0.7135(3) 0.055(4) 1.000 Uani ? ? C
C48 0.4740(8) 0.0487(5) 0.6701(3) 0.054(4) 1.000 Uani ? ? C
O5 0.3863(5) 0.0679(3) 0.6249(2) 0.046(2) 1.000 Uani ? ? O
C49 0.4318(8) 0.0331(4) 0.5788(3) 0.054(4) 1.000 Uani ? ? C
C50 0.3337(8) 0.0657(4) 0.5318(3) 0.044(4) 1.000 Uani ? ? C
O6 0.3270(5) 0.1486(3) 0.5011(2) 0.047(3) 1.000 Uani ? ? O
C51 0.2650(7) 0.2154(4) 0.5219(2) 0.036(3) 1.000 Uani ? ? C
C52 0.1833(7) 0.2130(4) 0.5647(2) 0.036(3) 1.000 Uani ? ? C
C53 0.1297(7) 0.2848(4) 0.5834(2) 0.035(3) 1.000 Uani ? ? C
C54 0.1565(6) 0.3589(4) 0.5597(2) 0.033(3) 1.000 Uani ? ? C
C55 0.2332(7) 0.3612(4) 0.5144(3) 0.041(3) 1.000 Uani ? ? C
C56 0.2868(8) 0.2901(4) 0.4954(3) 0.046(4) 1.000 Uani ? ? C
N5 0.0609(4) 0.3452(3) 0.7722(2) 0.024(2) 1.000 Uani ? ? N
C57 -0.0367(6) 0.3148(4) 0.7780(3) 0.032(3) 1.000 Uani ? ? C
C58 -0.0214(6) 0.2306(4) 0.7928(3) 0.041(3) 1.000 Uani ? ? C
C59 0.0966(6) 0.1749(4) 0.8026(3) 0.038(3) 1.000 Uani ? ? C
C60 0.1968(6) 0.2074(3) 0.7958(3) 0.032(3) 1.000 Uani ? ? C
C61 0.1782(5) 0.2924(3) 0.7806(2) 0.025(2) 1.000 Uani ? ? C
C62 0.1148(8) 0.0836(4) 0.8205(4) 0.056(4) 1.000 Uani ? ? C
C63 0.2776(5) 0.3322(3) 0.7720(2) 0.024(3) 1.000 Uani ? ? C
N6 0.2399(4) 0.4169(3) 0.7614(2) 0.023(2) 1.000 Uani ? ? N
C64 0.3257(6) 0.4578(4) 0.7524(3) 0.034(3) 1.000 Uani ? ? C
C65 0.4507(6) 0.4172(4) 0.7519(3) 0.040(3) 1.000 Uani ? ? C
C66 0.4921(6) 0.3319(4) 0.7606(3) 0.037(3) 1.000 Uani ? ? C
C67 0.4026(6) 0.2893(4) 0.7720(3) 0.032(3) 1.000 Uani ? ? C
C68 0.6256(7) 0.2853(5) 0.7572(4) 0.052(4) 1.000 Uani ? ? C
P1 0.2262(2) 0.6284(1) 0.89769(7) 0.0373(8) 1.000 Uani ? ? P
F1 0.1717(5) 0.6991(3) 0.9304(2) 0.067(3) 1.000 Uani ? ? F
F2 0.2767(5) 0.5576(2) 0.8645(2) 0.071(2) 1.000 Uani ? ? F
F3 0.1997(5) 0.6946(3) 0.8387(2) 0.060(3) 1.000 Uani ? ? F
F4 0.2508(5) 0.5622(3) 0.9559(2) 0.065(3) 1.000 Uani ? ? F
F5 0.0890(4) 0.6175(3) 0.8930(2) 0.080(3) 1.000 Uani ? ? F
F6 0.3598(4) 0.6400(3) 0.9017(2) 0.066(3) 1.000 Uani ? ? F
P2 -0.2551(2) 0.4010(1) 0.60538(9) 0.066(1) 1.000 Uani ? ? P
F7 -0.3448(6) 0.4413(4) 0.6475(2) 0.138(4) 1.000 Uani ? ? F
F8 -0.1625(6) 0.3607(4) 0.5633(2) 0.096(4) 1.000 Uani ? ? F
F9 -0.2001(7) 0.4775(4) 0.5923(2) 0.118(4) 1.000 Uani ? ? F
F10 -0.3088(8) 0.3272(4) 0.6172(3) 0.230(4) 1.000 Uani ? ? F
F11 -0.1574(7) 0.3620(5) 0.6558(2) 0.102(5) 1.000 Uani ? ? F
F12 -0.3488(7) 0.4466(5) 0.5532(3) 0.145(5) 1.000 Uani ? ? F
P3 0.0000 0.0000 1.0000 0.075(2) 0.500 Uani ? ? P
F13 -0.1007(6) -0.0185(4) 1.0420(3) 0.123(5) 1.000 Uani ? ? F
F14 0.0972(6) -0.0240(5) 1.0509(3) 0.127(5) 1.000 Uani ? ? F
F15 -0.0400(8) 0.0917(4) 1.0060(4) 0.135(6) 1.000 Uani ? ? F
P7 0.0673(7) 0.9629(5) 0.4925(3) 0.145(4) 0.500 Uani ? ? P
F16 0.054(1) 1.0554(6) 0.4895(5) 0.197(4) 1.000 Uiso ? ? F
F17 0.131(1) 0.9332(9) 0.5489(6) 0.124(5) 0.500 Uiso ? ? F
F18 0.013(2) 0.992(1) 0.4364(9) 0.192(8) 0.500 Uiso ? ? F
F19 0.186(2) 0.955(1) 0.4602(8) 0.179(7) 0.500 Uiso ? ? F
F20 0.102(3) 0.857(2) 0.488(1) 0.25(1) 0.500 Uiso ? ? F
C69 0.155(1) 0.2004(5) 0.9444(4) 0.098(6) 1.000 Uani ? ? C
C70 0.243(1) 0.1358(7) 0.9879(6) 0.106(8) 1.000 Uani ? ? C
N7 0.085(1) 0.2517(5) 0.9114(3) 0.102(6) 1.000 Uani ? ? N
C71 0.265(1) 0.6721(5) 1.1046(4) 0.089(5) 1.000 Uani ? ? C
C72 0.221(1) 0.7204(8) 1.0505(5) 0.115(8) 1.000 Uani ? ? C
N8 0.296(1) 0.6332(5) 1.1498(4) 0.110(6) 1.000 Uani ? ? N
C73 0.396(2) 0.596(1) 0.556(1) 0.24(1) 1.000 Uiso ? ? C
C74 0.353(1) 0.6171(7) 0.6091(5) 0.106(4) 1.000 Uiso ? ? C
N9 0.3199(9) 0.6288(6) 0.6475(4) 0.106(3) 1.000 Uiso ? ? N
C75 0.221(2) -0.073(1) 0.6911(9) 0.084(6) 0.500 Uiso ? ? C
C76 0.129(2) 0.004(1) 0.6739(7) 0.067(5) 0.500 Uiso ? ? C
O7 0.0222(9) 0.0103(6) 0.7070(4) 0.052(3) 0.500 Uiso ? ? O
C77 -0.082(2) 0.090(1) 0.6806(8) 0.073(5) 0.500 Uiso ? ? C
C78 -0.186(2) 0.078(1) 0.7153(9) 0.082(6) 0.500 Uiso ? ? C
N11 0.053(1) 0.8857(4) 0.8603(3) 0.168(5) 1.000 Uiso ? ? N
C82 -0.1699 0.8833 0.8358 0.126(5) 1.000 Uiso ? ? C
C83 -0.0433 0.8883 0.8460 0.120(4) 1.000 Uiso ? ? C
C80 0.214(3) -0.087(2) 0.669(2) 0.17(1) 0.500 Uiso ? ? C
C81 0.230(2) -0.077(1) 0.7218(7) 0.065(5) 0.500 Uiso ? ? C
N10 0.253(2) -0.076(1) 0.766(1) 0.145(9) 0.500 Uiso ? ? N
H1 -0.1899 0.5282 0.6732 0.0392 1.000 Uiso calc C1 H
H2 -0.3997 0.5933 0.6814 0.0395 1.000 Uiso calc C2 H
H3 0.1985 0.4057 0.8712 0.0335 1.000 Uiso calc C7 H
H4 -0.0584 0.4520 0.9864 0.0403 1.000 Uiso calc C9 H
H5 -0.2842 0.5310 0.9496 0.0436 1.000 Uiso calc C11 H
H6 -0.4250 0.5894 0.8747 0.0416 1.000 Uiso calc C12 H
H7 -0.5590 0.6097 0.7981 0.0448 1.000 Uiso calc C13 H
H8 -0.5680 0.6429 0.7332 0.0448 1.000 Uiso calc C13 H
H9 -0.5156 0.7230 0.8125 0.0549 1.000 Uiso calc C14 H
H10 -0.6223 0.7589 0.7662 0.0549 1.000 Uiso calc C14 H
H11 -0.5162 0.7593 0.6615 0.0533 1.000 Uiso calc C16 H
H12 -0.3782 0.8161 0.6061 0.0513 1.000 Uiso calc C17 H
H13 -0.2416 0.8622 0.7427 0.0517 1.000 Uiso calc C19 H
H14 -0.3743 0.8021 0.7977 0.0542 1.000 Uiso calc C20 H
H15 -0.2332 0.9382 0.6238 0.0561 1.000 Uiso calc C21 H
H16 -0.2012 0.8627 0.5966 0.0561 1.000 Uiso calc C21 H
H17 -0.0644 0.8807 0.6846 0.0494 1.000 Uiso calc C22 H
H18 -0.0152 0.8688 0.6265 0.0494 1.000 Uiso calc C22 H
H19 -0.0089 0.7672 0.7605 0.0438 1.000 Uiso calc C24 H
H20 0.0393 0.6254 0.8009 0.0386 1.000 Uiso calc C25 H
H21 -0.0166 0.7812 0.5654 0.0463 1.000 Uiso calc C28 H
H22 0.0353 0.6813 0.5150 0.0493 1.000 Uiso calc C29 H
H23 0.0966 0.5252 0.5148 0.0478 1.000 Uiso calc C31 H
H24 0.1065 0.3627 0.6635 0.0382 1.000 Uiso calc C33 H
H25 0.0730 0.3303 1.0387 0.0537 1.000 Uiso calc C36 H
H26 0.2295 0.2417 1.1035 0.0590 1.000 Uiso calc C37 H
H27 0.4894 0.3121 1.0025 0.0469 1.000 Uiso calc C39 H
H28 0.3318 0.3996 0.9377 0.0425 1.000 Uiso calc C40 H
H29 0.6360 0.1563 1.1192 0.0624 1.000 Uiso calc C41 H
H30 0.6112 0.2255 1.0640 0.0624 1.000 Uiso calc C41 H
H31 0.5710 0.0745 1.0667 0.0650 1.000 Uiso calc C42 H
H32 0.6998 0.0886 1.0525 0.0650 1.000 Uiso calc C42 H
H33 0.5272 0.0602 0.9757 0.0624 1.000 Uiso calc C43 H
H34 0.6597 0.0650 0.9592 0.0624 1.000 Uiso calc C43 H
H35 0.5872 0.1686 0.8840 0.0743 1.000 Uiso calc C44 H
H36 0.4545 0.1913 0.9065 0.0743 1.000 Uiso calc C44 H
H37 0.6230 -0.0026 0.8751 0.0744 1.000 Uiso calc C45 H
H38 0.6467 0.0734 0.8334 0.0744 1.000 Uiso calc C45 H
H39 0.4633 0.0026 0.8120 0.0752 1.000 Uiso calc C46 H
H40 0.5926 -0.0166 0.7859 0.0752 1.000 Uiso calc C46 H
H41 0.3616 0.1468 0.6950 0.0797 1.000 Uiso calc C47 H
H42 0.3514 0.0628 0.7312 0.0797 1.000 Uiso calc C47 H
H43 0.5018 -0.0095 0.6853 0.0793 1.000 Uiso calc C48 H
H44 0.5433 0.0683 0.6579 0.0793 1.000 Uiso calc C48 H
H45 0.4509 -0.0255 0.5901 0.0786 1.000 Uiso calc C49 H
H46 0.5047 0.0481 0.5664 0.0786 1.000 Uiso calc C49 H
H47 0.2552 0.0657 0.5471 0.0724 1.000 Uiso calc C50 H
H48 0.3523 0.0302 0.5065 0.0724 1.000 Uiso calc C50 H
H49 0.1638 0.1630 0.5813 0.0540 1.000 Uiso calc C52 H
H50 0.0735 0.2832 0.6130 0.0516 1.000 Uiso calc C53 H
H51 0.2492 0.4119 0.4963 0.0611 1.000 Uiso calc C55 H
H52 0.3385 0.2925 0.4641 0.0683 1.000 Uiso calc C56 H
H53 -0.1185 0.3520 0.7719 0.0437 1.000 Uiso calc C57 H
H54 -0.0924 0.2106 0.7963 0.0540 1.000 Uiso calc C58 H
H55 0.2792 0.1710 0.8017 0.0460 1.000 Uiso calc C60 H
H56 0.0360 0.0731 0.8229 0.0847 1.000 Uiso calc C62 H
H57 0.1620 0.0573 0.7938 0.0847 1.000 Uiso calc C62 H
H58 0.1580 0.0623 0.8563 0.0847 1.000 Uiso calc C62 H
H59 0.2998 0.5165 0.7461 0.0444 1.000 Uiso calc C64 H
H60 0.5092 0.4483 0.7455 0.0531 1.000 Uiso calc C65 H
H61 0.4275 0.2304 0.7799 0.0446 1.000 Uiso calc C67 H
H62 0.6741 0.3231 0.7492 0.0767 1.000 Uiso calc C68 H
H63 0.6545 0.2468 0.7922 0.0767 1.000 Uiso calc C68 H
H64 0.6330 0.2563 0.7282 0.0767 1.000 Uiso calc C68 H

loop_
_atom_type_symbol
_atom_type_description
_atom_type_scat_dispersion_real
_atom_type_scat_dispersion_imag
_atom_type_scat_source
C ? 0.002 0.002 International_Tables_Vol_IV_Table_2.3.1
H ? 0.000 0.000 International_Tables_Vol_IV_Table_2.3.1
F ? 0.014 0.010 International_Tables_Vol_IV_Table_2.3.1
N ? 0.004 0.003 International_Tables_Vol_IV_Table_2.3.1
O ? 0.008 0.006 International_Tables_Vol_IV_Table_2.3.1
P ? 0.090 0.095 International_Tables_Vol_IV_Table_2.3.1
Rh ? -1.287 0.919 International_Tables_Vol_IV_Table_2.3.1

loop_
_geom_bond_atom_site_label_1
_geom_bond_atom_site_label_2
_geom_bond_distance
_geom_bond_site_symmetry_1
_geom_bond_site_symmetry_2
_geom_bond_publ_flag
RH N1 2.040(5) . . ?
RH N2 2.036(4) . . ?
RH N3 2.041(5) . . ?
RH N4 2.040(4) . . ?
RH N5 2.026(5) . . ?
RH N6 2.031(5) . . ?
N1 C1 1.331(7) . . ?
N1 C5 1.374(7) . . ?
C1 C2 1.400(8) . . ?
C2 C3 1.376(8) . . ?
C3 C4 1.425(8) . . ?
C3 C13 1.499(8) . . ?
C4 C5 1.402(8) . . ?
C4 C12 1.425(8) . . ?
C5 C6 1.417(7) . . ?
C6 N2 1.367(7) . . ?
C6 C10 1.394(8) . . ?
N2 C7 1.330(7) . . ?
C7 C8 1.407(8) . . ?
C8 C9 1.384(8) . . ?
C8 C35 1.481(8) . . ?
C9 C10 1.405(8) . . ?
C10 C11 1.434(8) . . ?
C11 C12 1.357(8) . . ?
C13 C14 1.547(9) . . ?
C14 C15 1.50(1) . . ?
C15 C16 1.404(9) . . ?
C15 C20 1.39(1) . . ?
C16 C17 1.39(1) . . ?
C17 C18 1.39(1) . . ?
C18 C19 1.407(9) . . ?
C18 C21 1.50(1) . . ?
C19 C20 1.37(1) . . ?
C21 C22 1.55(1) . . ?
C22 C23 1.497(8) . . ?
C23 C24 1.372(8) . . ?
C23 C27 1.432(8) . . ?
C24 C25 1.406(8) . . ?
C25 N3 1.327(7) . . ?
N3 C26 1.375(7) . . ?
C26 C27 1.399(8) . . ?
C26 C34 1.412(8) . . ?
C27 C28 1.444(8) . . ?
C28 C29 1.357(9) . . ?
C29 C30 1.444(8) . . ?
C30 C31 1.409(8) . . ?
C30 C34 1.390(7) . . ?
C31 C32 1.371(8) . . ?
C32 C33 1.413(8) . . ?
C32 C54 1.487(8) . . ?
C33 N4 1.320(7) . . ?
N4 C34 1.369(7) . . ?
C35 C36 1.393(9) . . ?
C35 C40 1.388(9) . . ?
C36 C37 1.380(9) . . ?
C37 C38 1.40(1) . . ?
C38 C39 1.381(9) . . ?
C38 O1 1.378(7) . . ?
C39 C40 1.384(8) . . ?
O1 C41 1.430(8) . . ?
C41 C42 1.49(1) . . ?
C42 O2 1.430(8) . . ?
O2 C43 1.406(8) . . ?
C43 C44 1.51(1) . . ?
C44 O3 1.415(9) . . ?
O3 C45 1.425(9) . . ?
C45 C46 1.50(1) . . ?
C46 O4 1.413(8) . . ?
O4 C47 1.416(9) . . ?
C47 C48 1.51(1) . . ?
C48 O5 1.411(8) . . ?
O5 C49 1.419(8) . . ?
C49 C50 1.50(1) . . ?
C50 O6 1.438(9) . . ?
O6 C51 1.372(7) . . ?
C51 C52 1.38(1) . . ?
C51 C56 1.39(1) . . ?
C52 C53 1.395(9) . . ?
C53 C54 1.391(9) . . ?
C54 C55 1.389(9) . . ?
C55 C56 1.388(9) . . ?
N5 C57 1.336(8) . . ?
N5 C61 1.358(7) . . ?
C57 C58 1.378(9) . . ?
C58 C59 1.384(9) . . ?
C59 C60 1.384(9) . . ?
C59 C62 1.494(9) . . ?
C60 C61 1.386(8) . . ?
C61 C63 1.457(9) . . ?
C63 N6 1.369(7) . . ?
